data_4110059
loop_
_publ_author_name
'Masakazu Hirotsu'
'Philip P. Fontaine'
'Peter Y. Zavalij'
'Lawrence R. Sita'

_publ_section_title
;
 Extreme N\\tbN Bond Elongation and Facile N-Atom Functionalization
 Reactions within Two Structurally Versatile New Families of Group 4
 Bimetallic "Side-on-Bridged" Dinitrogen Complexes for Zirconium and
 Hafnium
;
_journal_name_full 'Journal of the American Chemical Society'
_journal_page_first 12690
_journal_page_last 12692
_journal_paper_doi 10.1021/ja0752989
_journal_volume 129
_journal_year 2007
_chemical_formula_moiety 'C36 H64 Hf2 N6, (C5 H12)'
_chemical_formula_sum 'C41 H76 Hf2 N6'
_chemical_formula_weight 1010.06
_chemical_name_common cmpd_4
_chemical_name_systematic ?
_space_group_IT_number 15
_symmetry_cell_setting monoclinic
_symmetry_space_group_name_Hall '-C 2yc'
_symmetry_space_group_name_H-M 'C 1 2/c 1'
_atom_sites_solution_hydrogens geom
_atom_sites_solution_primary direct
_atom_sites_solution_secondary difmap
_audit_creation_method 'SHELXL-97 & ZCIF'
_cell_angle_alpha 90.00
_cell_angle_beta 105.0590(10)
_cell_angle_gamma 90.00
_cell_formula_units_Z 4
_cell_length_a 13.9712(10)
_cell_length_b 22.8383(17)
_cell_length_c 14.6871(11)
_cell_measurement_reflns_used 8601
_cell_measurement_temperature 220(2)
_cell_measurement_theta_max 29.4
_cell_measurement_theta_min 2.3
_cell_volume 4525.4(6)
_computing_cell_refinement 'SAINT (Bruker, 1999)'
_computing_data_collection 'SMART (Bruker, 1999)'
_computing_data_reduction SAINT
_computing_molecular_graphics 'XSHEL (Bruker, 1999)'
_computing_publication_material SHELXL-97
_computing_structure_refinement 'SHELXL-97 (Sheldrick, 1997)'
_computing_structure_solution 'SHELXS-97 (Sheldrick, 1990)'
_diffrn_ambient_temperature 220(2)
_diffrn_detector 'CCD area detector'
_diffrn_detector_area_resol_mean 8.33
_diffrn_detector_type 'Bruker Smart1000'
_diffrn_measured_fraction_theta_full 0.999
_diffrn_measured_fraction_theta_max 0.999
_diffrn_measurement_details 366,366,366,726,606,606,606
_diffrn_measurement_device_type 'three-circle diffractometer'
_diffrn_measurement_method '\w and \f scans'
_diffrn_measurement_specimen_support 'glass capillary'
_diffrn_orient_matrix_type standard
_diffrn_orient_matrix_UB_11 0.0385216
_diffrn_orient_matrix_UB_12 0.0368919
_diffrn_orient_matrix_UB_13 0.0191141
_diffrn_orient_matrix_UB_21 0.0201452
_diffrn_orient_matrix_UB_22 -0.0139882
_diffrn_orient_matrix_UB_23 0.0667859
_diffrn_orient_matrix_UB_31 0.0600329
_diffrn_orient_matrix_UB_32 -0.0189855
_diffrn_orient_matrix_UB_33 -0.0120605
_diffrn_radiation_monochromator graphite
_diffrn_radiation_source 'fine-focus sealed tube'
_diffrn_radiation_type MoK\a
_diffrn_radiation_wavelength 0.71073
_diffrn_reflns_av_R_equivalents 0.0234
_diffrn_reflns_av_sigmaI/netI 0.0106
_diffrn_reflns_limit_h_max 18
_diffrn_reflns_limit_h_min -18
_diffrn_reflns_limit_k_max 29
_diffrn_reflns_limit_k_min -29
_diffrn_reflns_limit_l_max 19
_diffrn_reflns_limit_l_min -19
_diffrn_reflns_number 48539
_diffrn_reflns_theta_full 27.50
_diffrn_reflns_theta_max 27.50
_diffrn_reflns_theta_min 2.29
_diffrn_source_current 30
_diffrn_source_voltage 50
_diffrn_standards_decay_% 0
_exptl_absorpt_coefficient_mu 4.617
_exptl_absorpt_correction_T_max 0.228
_exptl_absorpt_correction_T_min 0.159
_exptl_absorpt_correction_type multi-scan
_exptl_absorpt_process_details 'SADABS (Sheldrick, 1996)'
_exptl_crystal_colour dark-red
_exptl_crystal_density_diffrn 1.483
_exptl_crystal_density_method not-measured
_exptl_crystal_description pyramid
_exptl_crystal_F_000 2032
_exptl_crystal_id 'Sita/Hirotsu mh140'
_exptl_crystal_size_max 0.42
_exptl_crystal_size_mid 0.40
_exptl_crystal_size_min 0.32
_refine_diff_density_max 0.815
_refine_diff_density_min -0.909
_refine_diff_density_rms 0.117
_refine_ls_extinction_method none
_refine_ls_goodness_of_fit_ref 1.000
_refine_ls_hydrogen_treatment constr
_refine_ls_matrix_type full
_refine_ls_number_parameters 279
_refine_ls_number_reflns 5200
_refine_ls_number_restraints 71
_refine_ls_restrained_S_all 0.997
_refine_ls_R_factor_all 0.0226
_refine_ls_R_factor_gt 0.0187
_refine_ls_shift/su_max 0.002
_refine_ls_shift/su_mean 0.000
_refine_ls_structure_factor_coef Fsqd
_refine_ls_weighting_details 'w=1/[\s^2^(Fo^2^)+(0.02P)^2^+14.6P], P=(max(Fo^2^,0)+2Fc^2^)/3'
_refine_ls_weighting_scheme calc
_refine_ls_wR_factor_gt 0.0456
_refine_ls_wR_factor_ref 0.0482
_reflns_number_gt 4736
_reflns_number_total 5200
_reflns_threshold_expression >2sigma(I)
_cod_data_source_file ja0752989si20070716_045130.cif
_cod_data_source_block cmpd_4
_cod_database_code 4110059

loop_
_symmetry_equiv_pos_as_xyz
'x, y, z'
'-x, y, -z+1/2'
'x+1/2, y+1/2, z'
'-x+1/2, y+1/2, -z+1/2'
'-x, -y, -z'
'x, -y, z-1/2'
'-x+1/2, -y+1/2, -z'
'x+1/2, -y+1/2, z-1/2'

loop_
_atom_site_label
_atom_site_type_symbol
_atom_site_fract_x
_atom_site_fract_y
_atom_site_fract_z
_atom_site_U_iso_or_equiv
_atom_site_adp_type
_atom_site_occupancy
_atom_site_symmetry_multiplicity
_atom_site_calc_flag
_atom_site_refinement_flags
_atom_site_disorder_assembly
_atom_site_disorder_group
Hf1 Hf 0.116164(7) 0.138106(4) 0.216018(7) 0.03151(4) Uani 1 1 d . . .
N1 N 0.03005(17) 0.12235(12) 0.30483(15) 0.0418(5) Uani 1 1 d . . .
N2 N 0.09017(17) 0.18662(10) 0.07636(15) 0.0409(5) Uani 1 1 d . . .
N3 N 0.14288(18) 0.23287(10) 0.21379(16) 0.0418(5) Uani 1 1 d . . .
C1 C 0.1035(2) 0.23754(13) 0.1204(2) 0.0422(6) Uani 1 1 d . . .
C2 C 0.0745(3) 0.29584(15) 0.0724(3) 0.0665(10) Uani 1 1 d . . .
H2A H 0.0484 0.3211 0.1133 0.100 Uiso 1 1 calc R . .
H2B H 0.0243 0.2898 0.0137 0.100 Uiso 1 1 calc R . .
H2C H 0.1323 0.3140 0.0594 0.100 Uiso 1 1 calc R . .
C3 C 0.0369(3) 0.18189(16) -0.0237(2) 0.0538(8) Uani 1 1 d . . .
H3 H -0.0171 0.2112 -0.0376 0.065 Uiso 1 1 calc R . .
C4 C -0.0084(3) 0.12179(19) -0.0421(3) 0.0735(11) Uani 1 1 d . . .
H4A H 0.0438 0.0926 -0.0313 0.110 Uiso 1 1 calc R . .
H4B H -0.0479 0.1194 -0.1069 0.110 Uiso 1 1 calc R . .
H4C H -0.0503 0.1147 0.0001 0.110 Uiso 1 1 calc R . .
C5 C 0.1046(4) 0.1935(3) -0.0880(3) 0.1005(18) Uani 1 1 d . . .
H5A H 0.1348 0.2318 -0.0741 0.151 Uiso 1 1 calc R . .
H5B H 0.0662 0.1922 -0.1532 0.151 Uiso 1 1 calc R . .
H5C H 0.1560 0.1638 -0.0774 0.151 Uiso 1 1 calc R . .
C6 C 0.1548(2) 0.28321(14) 0.2778(2) 0.0526(7) Uani 1 1 d . . .
H6 H 0.0949 0.3080 0.2586 0.063 Uiso 1 1 calc R . .
C7 C 0.1634(3) 0.26031(19) 0.3772(3) 0.0737(11) Uani 1 1 d . . .
H7A H 0.1068 0.2356 0.3769 0.111 Uiso 1 1 calc R . .
H7B H 0.1650 0.2931 0.4196 0.111 Uiso 1 1 calc R . .
H7C H 0.2239 0.2377 0.3983 0.111 Uiso 1 1 calc R . .
C8 C 0.2452(3) 0.32034(17) 0.2762(3) 0.0773(12) Uani 1 1 d . . .
H8A H 0.3047 0.2968 0.2966 0.116 Uiso 1 1 calc R . .
H8B H 0.2491 0.3534 0.3184 0.116 Uiso 1 1 calc R . .
H8C H 0.2392 0.3344 0.2127 0.116 Uiso 1 1 calc R . .
C10 C 0.2008(2) 0.04447(13) 0.2791(2) 0.0442(6) Uani 1 1 d . . .
C11 C 0.2114(2) 0.05057(13) 0.1864(2) 0.0458(6) Uani 1 1 d . . .
C12 C 0.2760(2) 0.09843(14) 0.1859(2) 0.0503(7) Uani 1 1 d . . .
C13 C 0.3051(2) 0.12169(14) 0.2784(3) 0.0514(7) Uani 1 1 d . . .
C14 C 0.2578(2) 0.08888(14) 0.3354(2) 0.0467(6) Uani 1 1 d . . .
C15 C 0.1441(3) -0.00323(17) 0.3131(3) 0.0749(12) Uani 1 1 d . . .
H15A H 0.1001 -0.0224 0.2594 0.112 Uiso 1 1 calc R . .
H15B H 0.1055 0.0137 0.3527 0.112 Uiso 1 1 calc R . .
H15C H 0.1902 -0.0317 0.3492 0.112 Uiso 1 1 calc R . .
C16 C 0.1693(4) 0.00881(18) 0.1066(3) 0.0823(13) Uani 1 1 d . . .
H16A H 0.2064 -0.0276 0.1172 0.123 Uiso 1 1 calc R . .
H16B H 0.1742 0.0261 0.0476 0.123 Uiso 1 1 calc R . .
H16C H 0.1003 0.0011 0.1037 0.123 Uiso 1 1 calc R . .
C17 C 0.3142(4) 0.1186(2) 0.1042(4) 0.1003(19) Uani 1 1 d . . .
H17A H 0.3083 0.1609 0.0985 0.150 Uiso 1 1 calc R . .
H17B H 0.2758 0.1005 0.0466 0.150 Uiso 1 1 calc R . .
H17C H 0.3833 0.1075 0.1150 0.150 Uiso 1 1 calc R . .
C18 C 0.3795(3) 0.16967(19) 0.3106(4) 0.0884(15) Uani 1 1 d . . .
H18A H 0.4459 0.1536 0.3233 0.133 Uiso 1 1 calc R . .
H18B H 0.3697 0.1872 0.3676 0.133 Uiso 1 1 calc R . .
H18C H 0.3710 0.1992 0.2617 0.133 Uiso 1 1 calc R . .
C19 C 0.2696(3) 0.0967(2) 0.4395(3) 0.0832(14) Uani 1 1 d . . .
H19A H 0.3084 0.0646 0.4736 0.125 Uiso 1 1 calc R . .
H19B H 0.2048 0.0970 0.4521 0.125 Uiso 1 1 calc R . .
H19C H 0.3031 0.1334 0.4600 0.125 Uiso 1 1 calc R . .
C1A C 0.0536(17) 0.4645(10) 0.0855(14) 0.137(6) Uani 0.470(4) 1 d PU A -1
C2A C -0.0113(15) 0.4507(10) 0.1658(16) 0.122(6) Uani 0.39(2) 1 d PU A -1
C3A C 0.5124(19) -0.0022(12) 0.215(2) 0.128(10) Uani 0.38(3) 1 d PU B -1
C4A C 0.0670(17) 0.4589(11) 0.193(2) 0.115(6) Uani 0.37(2) 1 d PU A -1
C5A C 0.074(2) 0.4544(11) 0.134(3) 0.113(6) Uani 0.34(2) 1 d PU A -1
C6A C 0.516(3) -0.0067(17) 0.148(3) 0.137(13) Uani 0.29(3) 1 d PU B -1
C7A C 0.027(3) 0.4603(18) 0.260(4) 0.133(9) Uani 0.26(2) 1 d PU A -1

loop_
_atom_site_aniso_label
_atom_site_aniso_U_11
_atom_site_aniso_U_22
_atom_site_aniso_U_33
_atom_site_aniso_U_23
_atom_site_aniso_U_13
_atom_site_aniso_U_12
Hf1 0.03205(6) 0.03451(6) 0.02936(6) -0.00212(4) 0.01046(4) -0.00088(4)
N1 0.0370(12) 0.0601(14) 0.0284(11) 0.0005(10) 0.0087(9) 0.0042(10)
N2 0.0454(12) 0.0465(13) 0.0318(11) -0.0002(9) 0.0120(9) -0.0056(10)
N3 0.0436(12) 0.0395(12) 0.0418(12) -0.0064(10) 0.0103(10) -0.0048(10)
C1 0.0427(14) 0.0416(14) 0.0437(15) 0.0050(11) 0.0137(12) -0.0055(11)
C2 0.083(3) 0.0466(18) 0.066(2) 0.0143(16) 0.0133(19) -0.0057(17)
C3 0.0610(19) 0.065(2) 0.0336(14) 0.0037(13) 0.0089(13) -0.0047(16)
C4 0.088(3) 0.077(3) 0.0454(19) -0.0092(18) -0.0018(18) -0.018(2)
C5 0.118(4) 0.150(5) 0.0402(19) 0.000(2) 0.032(2) -0.036(4)
C6 0.0492(16) 0.0423(15) 0.0633(19) -0.0187(14) 0.0094(14) -0.0050(13)
C7 0.087(3) 0.080(3) 0.052(2) -0.0319(19) 0.0153(19) -0.011(2)
C8 0.070(2) 0.057(2) 0.101(3) -0.025(2) 0.016(2) -0.0228(19)
C10 0.0413(14) 0.0430(15) 0.0495(16) 0.0074(12) 0.0136(12) 0.0051(12)
C11 0.0510(16) 0.0417(15) 0.0453(15) -0.0063(12) 0.0134(13) 0.0106(12)
C12 0.0468(16) 0.0556(18) 0.0563(18) 0.0086(14) 0.0275(14) 0.0126(13)
C13 0.0343(14) 0.0495(17) 0.069(2) -0.0044(15) 0.0101(14) 0.0009(12)
C14 0.0414(14) 0.0564(17) 0.0406(14) -0.0012(13) 0.0078(11) 0.0126(13)
C15 0.070(2) 0.057(2) 0.103(3) 0.032(2) 0.032(2) 0.0030(18)
C16 0.104(3) 0.064(2) 0.070(2) -0.027(2) 0.006(2) 0.022(2)
C17 0.092(3) 0.119(4) 0.122(4) 0.060(3) 0.084(3) 0.048(3)
C18 0.0407(18) 0.058(2) 0.158(5) -0.010(3) 0.010(2) -0.0092(16)
C19 0.087(3) 0.113(4) 0.0407(18) -0.004(2) 0.0008(18) 0.036(3)
C1A 0.143(10) 0.141(10) 0.126(7) 0.005(8) 0.030(7) -0.020(8)
C2A 0.111(7) 0.113(10) 0.135(8) -0.007(8) 0.021(6) -0.028(7)
C3A 0.134(12) 0.106(12) 0.139(12) 0.003(8) 0.026(9) -0.008(8)
C4A 0.103(7) 0.112(11) 0.123(7) -0.001(8) 0.018(6) -0.011(8)
C5A 0.111(8) 0.098(10) 0.125(8) -0.005(8) 0.021(7) -0.001(8)
C6A 0.142(16) 0.124(16) 0.146(14) 0.004(9) 0.038(10) -0.008(9)
C7A 0.133(14) 0.135(14) 0.129(8) 0.001(9) 0.031(8) 0.008(9)

loop_
_atom_type_symbol
_atom_type_description
_atom_type_scat_dispersion_real
_atom_type_scat_dispersion_imag
_atom_type_scat_source
C C 0.0033 0.0016 'International Tables Vol C Tables 4.2.6.8 and 6.1.1.4'
H H 0.0000 0.0000 'International Tables Vol C Tables 4.2.6.8 and 6.1.1.4'
N N 0.0061 0.0033 'International Tables Vol C Tables 4.2.6.8 and 6.1.1.4'
Hf Hf -0.5830 6.1852 'International Tables Vol C Tables 4.2.6.8 and 6.1.1.4'

loop_
_geom_angle_atom_site_label_1
_geom_angle_atom_site_label_2
_geom_angle_atom_site_label_3
_geom_angle
_geom_angle_site_symmetry_1
_geom_angle_site_symmetry_3
N1 Hf1 N1 46.99(11) 2 .
N1 Hf1 N3 110.03(10) 2 .
N1 Hf1 N3 108.45(10) . .
N1 Hf1 N2 91.83(9) 2 .
N1 Hf1 N2 133.25(9) . .
N3 Hf1 N2 59.68(8) . .
N1 Hf1 C11 113.23(10) 2 .
N1 Hf1 C11 113.72(10) . .
N3 Hf1 C11 133.18(10) . .
N2 Hf1 C11 101.53(9) . .
N1 Hf1 C10 105.43(10) 2 .
N1 Hf1 C10 84.96(10) . .
N3 Hf1 C10 141.38(9) . .
N2 Hf1 C10 134.37(9) . .
C11 Hf1 C10 32.84(10) . .
N1 Hf1 C14 127.01(10) 2 .
N1 Hf1 C14 87.88(9) . .
N3 Hf1 C14 109.96(10) . .
N2 Hf1 C14 138.69(9) . .
C11 Hf1 C14 54.00(10) . .
C10 Hf1 C14 32.60(10) . .
N1 Hf1 C12 143.81(11) 2 .
N1 Hf1 C12 137.90(10) . .
N3 Hf1 C12 100.80(10) . .
N2 Hf1 C12 87.63(9) . .
C11 Hf1 C12 32.57(10) . .
C10 Hf1 C12 53.86(10) . .
C14 Hf1 C12 53.35(10) . .
N1 Hf1 C13 158.07(11) 2 .
N1 Hf1 C13 117.97(10) . .
N3 Hf1 C13 89.22(10) . .
N2 Hf1 C13 107.39(10) . .
C11 Hf1 C13 53.53(10) . .
C10 Hf1 C13 53.44(10) . .
C14 Hf1 C13 31.93(10) . .
C12 Hf1 C13 31.97(11) . .
N1 N1 Hf1 66.68(15) 2 2
N1 N1 Hf1 66.32(14) 2 .
Hf1 N1 Hf1 128.21(11) 2 .
C1 N2 C3 121.7(3) . .
C1 N2 Hf1 91.06(16) . .
C3 N2 Hf1 141.9(2) . .
C1 N3 C6 122.7(3) . .
C1 N3 Hf1 93.86(17) . .
C6 N3 Hf1 138.9(2) . .
N2 C1 N3 113.5(2) . .
N2 C1 C2 124.1(3) . .
N3 C1 C2 122.4(3) . .
C1 C2 H2A 109.5 . .
C1 C2 H2B 109.5 . .
H2A C2 H2B 109.5 . .
C1 C2 H2C 109.5 . .
H2A C2 H2C 109.5 . .
H2B C2 H2C 109.5 . .
N2 C3 C4 109.1(3) . .
N2 C3 C5 111.9(3) . .
C4 C3 C5 110.3(3) . .
N2 C3 H3 108.5 . .
C4 C3 H3 108.5 . .
C5 C3 H3 108.5 . .
C3 C4 H4A 109.5 . .
C3 C4 H4B 109.5 . .
H4A C4 H4B 109.5 . .
C3 C4 H4C 109.5 . .
H4A C4 H4C 109.5 . .
H4B C4 H4C 109.5 . .
C3 C5 H5A 109.5 . .
C3 C5 H5B 109.5 . .
H5A C5 H5B 109.5 . .
C3 C5 H5C 109.5 . .
H5A C5 H5C 109.5 . .
H5B C5 H5C 109.5 . .
N3 C6 C8 112.5(3) . .
N3 C6 C7 108.2(3) . .
C8 C6 C7 110.2(3) . .
N3 C6 H6 108.6 . .
C8 C6 H6 108.6 . .
C7 C6 H6 108.6 . .
C6 C7 H7A 109.5 . .
C6 C7 H7B 109.5 . .
H7A C7 H7B 109.5 . .
C6 C7 H7C 109.5 . .
H7A C7 H7C 109.5 . .
H7B C7 H7C 109.5 . .
C6 C8 H8A 109.5 . .
C6 C8 H8B 109.5 . .
H8A C8 H8B 109.5 . .
C6 C8 H8C 109.5 . .
H8A C8 H8C 109.5 . .
H8B C8 H8C 109.5 . .
C11 C10 C14 108.0(3) . .
C11 C10 C15 125.9(3) . .
C14 C10 C15 126.0(3) . .
C11 C10 Hf1 73.57(16) . .
C14 C10 Hf1 75.17(17) . .
C15 C10 Hf1 120.1(2) . .
C10 C11 C12 107.9(3) . .
C10 C11 C16 124.7(3) . .
C12 C11 C16 127.2(3) . .
C10 C11 Hf1 73.59(16) . .
C12 C11 Hf1 75.69(16) . .
C16 C11 Hf1 121.5(2) . .
C13 C12 C11 108.0(3) . .
C13 C12 C17 125.2(4) . .
C11 C12 C17 126.7(4) . .
C13 C12 Hf1 75.33(17) . .
C11 C12 Hf1 71.74(16) . .
C17 C12 Hf1 122.4(2) . .
C14 C13 C12 108.0(3) . .
C14 C13 C18 126.4(4) . .
C12 C13 C18 125.4(4) . .
C14 C13 Hf1 72.21(16) . .
C12 C13 Hf1 72.70(17) . .
C18 C13 Hf1 124.5(2) . .
C13 C14 C10 108.2(3) . .
C13 C14 C19 126.6(3) . .
C10 C14 C19 125.1(3) . .
C13 C14 Hf1 75.86(17) . .
C10 C14 Hf1 72.23(16) . .
C19 C14 Hf1 120.6(2) . .
C10 C15 H15A 109.5 . .
C10 C15 H15B 109.5 . .
H15A C15 H15B 109.5 . .
C10 C15 H15C 109.5 . .
H15A C15 H15C 109.5 . .
H15B C15 H15C 109.5 . .
C11 C16 H16A 109.5 . .
C11 C16 H16B 109.5 . .
H16A C16 H16B 109.5 . .
C11 C16 H16C 109.5 . .
H16A C16 H16C 109.5 . .
H16B C16 H16C 109.5 . .
C12 C17 H17A 109.5 . .
C12 C17 H17B 109.5 . .
H17A C17 H17B 109.5 . .
C12 C17 H17C 109.5 . .
H17A C17 H17C 109.5 . .
H17B C17 H17C 109.5 . .
C13 C18 H18A 109.5 . .
C13 C18 H18B 109.5 . .
H18A C18 H18B 109.5 . .
C13 C18 H18C 109.5 . .
H18A C18 H18C 109.5 . .
H18B C18 H18C 109.5 . .
C14 C19 H19A 109.5 . .
C14 C19 H19B 109.5 . .
H19A C19 H19B 109.5 . .
C14 C19 H19C 109.5 . .
H19A C19 H19C 109.5 . .
H19B C19 H19C 109.5 . .

loop_
_geom_bond_atom_site_label_1
_geom_bond_atom_site_label_2
_geom_bond_distance
_geom_bond_site_symmetry_2
Hf1 N1 2.018(2) 2
Hf1 N1 2.023(2) .
Hf1 N3 2.198(2) .
Hf1 N2 2.276(2) .
Hf1 C11 2.502(3) .
Hf1 C10 2.502(3) .
Hf1 C14 2.540(3) .
Hf1 C12 2.553(3) .
Hf1 C13 2.587(3) .
N1 N1 1.611(4) 2
N1 Hf1 2.018(2) 2
N2 C1 1.320(4) .
N2 C3 1.468(4) .
N3 C1 1.343(4) .
N3 C6 1.467(4) .
C1 C2 1.512(4) .
C2 H2A 0.9700 .
C2 H2B 0.9700 .
C2 H2C 0.9700 .
C3 C4 1.507(5) .
C3 C5 1.523(5) .
C3 H3 0.9900 .
C4 H4A 0.9700 .
C4 H4B 0.9700 .
C4 H4C 0.9700 .
C5 H5A 0.9700 .
C5 H5B 0.9700 .
C5 H5C 0.9700 .
C6 C8 1.526(5) .
C6 C7 1.527(5) .
C6 H6 0.9900 .
C7 H7A 0.9700 .
C7 H7B 0.9700 .
C7 H7C 0.9700 .
C8 H8A 0.9700 .
C8 H8B 0.9700 .
C8 H8C 0.9700 .
C10 C11 1.415(4) .
C10 C14 1.416(4) .
C10 C15 1.507(4) .
C11 C12 1.418(4) .
C11 C16 1.507(5) .
C12 C13 1.416(5) .
C12 C17 1.507(5) .
C13 C14 1.411(5) .
C13 C18 1.500(5) .
C14 C19 1.505(4) .
C15 H15A 0.9700 .
C15 H15B 0.9700 .
C15 H15C 0.9700 .
C16 H16A 0.9700 .
C16 H16B 0.9700 .
C16 H16C 0.9700 .
C17 H17A 0.9700 .
C17 H17B 0.9700 .
C17 H17C 0.9700 .
C18 H18A 0.9700 .
C18 H18B 0.9700 .
C18 H18C 0.9700 .
C19 H19A 0.9700 .
C19 H19B 0.9700 .
C19 H19C 0.9700 .
C1A C4A 1.55(4) .
C1A C2A 1.69(3) .
C2A C7A 1.36(6) .
C2A C5A 1.40(4) .
C4A C7A 1.25(6) .

loop_
_geom_torsion_atom_site_label_1
_geom_torsion_atom_site_label_2
_geom_torsion_atom_site_label_3
_geom_torsion_atom_site_label_4
_geom_torsion
_geom_torsion_site_symmetry_1
_geom_torsion_site_symmetry_4
N3 Hf1 N1 N1 100.53(8) . 2
N2 Hf1 N1 N1 35.16(9) . 2
C11 Hf1 N1 N1 -100.33(10) . 2
C10 Hf1 N1 N1 -116.59(8) . 2
C14 Hf1 N1 N1 -149.13(8) . 2
C12 Hf1 N1 N1 -127.88(17) . 2
C13 Hf1 N1 N1 -160.21(11) . 2
N1 Hf1 N1 Hf1 -26.45(19) 2 2
N3 Hf1 N1 Hf1 74.07(17) . 2
N2 Hf1 N1 Hf1 8.7(2) . 2
C11 Hf1 N1 Hf1 -126.78(16) . 2
C10 Hf1 N1 Hf1 -143.04(17) . 2
C14 Hf1 N1 Hf1 -175.58(17) . 2
C12 Hf1 N1 Hf1 -154.33(15) . 2
C13 Hf1 N1 Hf1 173.34(14) . 2
N1 Hf1 N2 C1 103.85(18) 2 .
N1 Hf1 N2 C1 78.9(2) . .
N3 Hf1 N2 C1 -8.39(16) . .
C11 Hf1 N2 C1 -141.99(17) . .
C10 Hf1 N2 C1 -142.34(17) . .
C14 Hf1 N2 C1 -94.6(2) . .
C12 Hf1 N2 C1 -112.36(18) . .
C13 Hf1 N2 C1 -86.87(18) . .
N1 Hf1 N2 C3 -47.1(3) 2 .
N1 Hf1 N2 C3 -72.0(4) . .
N3 Hf1 N2 C3 -159.4(4) . .
C11 Hf1 N2 C3 67.0(3) . .
C10 Hf1 N2 C3 66.7(4) . .
C14 Hf1 N2 C3 114.5(3) . .
C12 Hf1 N2 C3 96.7(3) . .
C13 Hf1 N2 C3 122.2(3) . .
N1 Hf1 N3 C1 -71.73(18) 2 .
N1 Hf1 N3 C1 -121.66(17) . .
N2 Hf1 N3 C1 8.26(16) . .
C11 Hf1 N3 C1 84.9(2) . .
C10 Hf1 N3 C1 132.72(18) . .
C14 Hf1 N3 C1 143.77(17) . .
C12 Hf1 N3 C1 89.03(18) . .
C13 Hf1 N3 C1 119.00(18) . .
N1 Hf1 N3 C6 82.7(3) 2 .
N1 Hf1 N3 C6 32.7(3) . .
N2 Hf1 N3 C6 162.6(3) . .
C11 Hf1 N3 C6 -120.7(3) . .
C10 Hf1 N3 C6 -72.9(3) . .
C14 Hf1 N3 C6 -61.8(3) . .
C12 Hf1 N3 C6 -116.6(3) . .
C13 Hf1 N3 C6 -86.6(3) . .
C3 N2 C1 N3 172.4(3) . .
Hf1 N2 C1 N3 13.0(2) . .
C3 N2 C1 C2 -5.6(5) . .
Hf1 N2 C1 C2 -165.0(3) . .
C6 N3 C1 N2 -173.7(3) . .
Hf1 N3 C1 N2 -13.5(3) . .
C6 N3 C1 C2 4.3(4) . .
Hf1 N3 C1 C2 164.6(3) . .
C1 N2 C3 C4 -153.3(3) . .
Hf1 N2 C3 C4 -8.0(5) . .
C1 N2 C3 C5 84.5(4) . .
Hf1 N2 C3 C5 -130.3(4) . .
C1 N3 C6 C8 -79.2(4) . .
Hf1 N3 C6 C8 131.6(3) . .
C1 N3 C6 C7 158.8(3) . .
Hf1 N3 C6 C7 9.7(4) . .
N1 Hf1 C10 C11 109.08(18) 2 .
N1 Hf1 C10 C11 151.80(19) . .
N3 Hf1 C10 C11 -94.7(2) . .
N2 Hf1 C10 C11 0.6(2) . .
C14 Hf1 C10 C11 -114.2(3) . .
C12 Hf1 C10 C11 -37.55(18) . .
C13 Hf1 C10 C11 -77.5(2) . .
N1 Hf1 C10 C14 -136.67(17) 2 .
N1 Hf1 C10 C14 -93.95(18) . .
N3 Hf1 C10 C14 19.5(2) . .
N2 Hf1 C10 C14 114.88(18) . .
C11 Hf1 C10 C14 114.2(3) . .
C12 Hf1 C10 C14 76.70(19) . .
C13 Hf1 C10 C14 36.71(17) . .
N1 Hf1 C10 C15 -13.3(3) 2 .
N1 Hf1 C10 C15 29.4(3) . .
N3 Hf1 C10 C15 142.9(3) . .
N2 Hf1 C10 C15 -121.8(3) . .
C11 Hf1 C10 C15 -122.4(4) . .
C14 Hf1 C10 C15 123.4(4) . .
C12 Hf1 C10 C15 -159.9(3) . .
C13 Hf1 C10 C15 160.1(3) . .
C14 C10 C11 C12 0.7(3) . .
C15 C10 C11 C12 -175.8(3) . .
Hf1 C10 C11 C12 68.6(2) . .
C14 C10 C11 C16 174.8(3) . .
C15 C10 C11 C16 -1.7(5) . .
Hf1 C10 C11 C16 -117.3(3) . .
C14 C10 C11 Hf1 -67.9(2) . .
C15 C10 C11 Hf1 115.7(3) . .
N1 Hf1 C11 C10 -82.47(19) 2 .
N1 Hf1 C11 C10 -30.9(2) . .
N3 Hf1 C11 C10 121.47(18) . .
N2 Hf1 C11 C10 -179.53(17) . .
C14 Hf1 C11 C10 37.39(17) . .
C12 Hf1 C11 C10 113.9(3) . .
C13 Hf1 C11 C10 77.3(2) . .
N1 Hf1 C11 C12 163.63(18) 2 .
N1 Hf1 C11 C12 -144.84(18) . .
N3 Hf1 C11 C12 7.6(2) . .
N2 Hf1 C11 C12 66.56(19) . .
C10 Hf1 C11 C12 -113.9(3) . .
C14 Hf1 C11 C12 -76.5(2) . .
C13 Hf1 C11 C12 -36.64(18) . .
N1 Hf1 C11 C16 38.5(3) 2 .
N1 Hf1 C11 C16 90.1(3) . .
N3 Hf1 C11 C16 -117.5(3) . .
N2 Hf1 C11 C16 -58.5(3) . .
C10 Hf1 C11 C16 121.0(4) . .
C14 Hf1 C11 C16 158.4(4) . .
C12 Hf1 C11 C16 -125.1(4) . .
C13 Hf1 C11 C16 -161.7(4) . .
C10 C11 C12 C13 0.1(3) . .
C16 C11 C12 C13 -173.9(3) . .
Hf1 C11 C12 C13 67.2(2) . .
C10 C11 C12 C17 175.6(3) . .
C16 C11 C12 C17 1.7(5) . .
Hf1 C11 C12 C17 -117.3(3) . .
C10 C11 C12 Hf1 -67.1(2) . .
C16 C11 C12 Hf1 118.9(3) . .
N1 Hf1 C12 C13 -141.0(2) 2 .
N1 Hf1 C12 C13 -63.1(3) . .
N3 Hf1 C12 C13 70.6(2) . .
N2 Hf1 C12 C13 129.1(2) . .
C11 Hf1 C12 C13 -115.0(3) . .
C10 Hf1 C12 C13 -77.1(2) . .
C14 Hf1 C12 C13 -36.31(19) . .
N1 Hf1 C12 C11 -26.0(3) 2 .
N1 Hf1 C12 C11 51.9(3) . .
N3 Hf1 C12 C11 -174.39(18) . .
N2 Hf1 C12 C11 -115.87(19) . .
C10 Hf1 C12 C11 37.88(17) . .
C14 Hf1 C12 C11 78.68(19) . .
C13 Hf1 C12 C11 115.0(3) . .
N1 Hf1 C12 C17 96.4(4) 2 .
N1 Hf1 C12 C17 174.2(3) . .
N3 Hf1 C12 C17 -52.0(4) . .
N2 Hf1 C12 C17 6.5(4) . .
C11 Hf1 C12 C17 122.4(5) . .
C10 Hf1 C12 C17 160.3(4) . .
C14 Hf1 C12 C17 -158.9(4) . .
C13 Hf1 C12 C17 -122.6(5) . .
C11 C12 C13 C14 -0.8(3) . .
C17 C12 C13 C14 -176.4(3) . .
Hf1 C12 C13 C14 64.1(2) . .
C11 C12 C13 C18 174.8(3) . .
C17 C12 C13 C18 -0.8(5) . .
Hf1 C12 C13 C18 -120.4(3) . .
C11 C12 C13 Hf1 -64.8(2) . .
C17 C12 C13 Hf1 119.6(3) . .
N1 Hf1 C13 C14 -20.2(4) 2 .
N1 Hf1 C13 C14 21.3(2) . .
N3 Hf1 C13 C14 131.86(19) . .
N2 Hf1 C13 C14 -170.37(17) . .
C11 Hf1 C13 C14 -78.7(2) . .
C10 Hf1 C13 C14 -37.52(17) . .
C12 Hf1 C13 C14 -116.1(3) . .
N1 Hf1 C13 C12 95.8(3) 2 .
N1 Hf1 C13 C12 137.37(19) . .
N3 Hf1 C13 C12 -112.07(19) . .
N2 Hf1 C13 C12 -54.3(2) . .
C11 Hf1 C13 C12 37.36(18) . .
C10 Hf1 C13 C12 78.5(2) . .
C14 Hf1 C13 C12 116.1(3) . .
N1 Hf1 C13 C18 -142.6(4) 2 .
N1 Hf1 C13 C18 -101.1(4) . .
N3 Hf1 C13 C18 9.4(4) . .
N2 Hf1 C13 C18 67.2(4) . .
C11 Hf1 C13 C18 158.9(4) . .
C10 Hf1 C13 C18 -159.9(4) . .
C14 Hf1 C13 C18 -122.4(4) . .
C12 Hf1 C13 C18 121.5(4) . .
C12 C13 C14 C10 1.2(3) . .
C18 C13 C14 C10 -174.4(3) . .
Hf1 C13 C14 C10 65.5(2) . .
C12 C13 C14 C19 177.8(3) . .
C18 C13 C14 C19 2.3(5) . .
Hf1 C13 C14 C19 -117.9(3) . .
C12 C13 C14 Hf1 -64.4(2) . .
C18 C13 C14 Hf1 120.1(3) . .
C11 C10 C14 C13 -1.1(3) . .
C15 C10 C14 C13 175.3(3) . .
Hf1 C10 C14 C13 -68.0(2) . .
C11 C10 C14 C19 -177.8(3) . .
C15 C10 C14 C19 -1.4(5) . .
Hf1 C10 C14 C19 115.4(3) . .
C11 C10 C14 Hf1 66.8(2) . .
C15 C10 C14 Hf1 -116.7(3) . .
N1 Hf1 C14 C13 170.70(18) 2 .
N1 Hf1 C14 C13 -161.3(2) . .
N3 Hf1 C14 C13 -52.4(2) . .
N2 Hf1 C14 C13 14.0(3) . .
C11 Hf1 C14 C13 77.1(2) . .
C10 Hf1 C14 C13 114.8(3) . .
C12 Hf1 C14 C13 36.36(18) . .
N1 Hf1 C14 C10 55.9(2) 2 .
N1 Hf1 C14 C10 83.96(18) . .
N3 Hf1 C14 C10 -167.17(16) . .
N2 Hf1 C14 C10 -100.8(2) . .
C11 Hf1 C14 C10 -37.68(17) . .
C12 Hf1 C14 C10 -78.41(19) . .
C13 Hf1 C14 C10 -114.8(3) . .
N1 Hf1 C14 C19 -64.9(3) 2 .
N1 Hf1 C14 C19 -36.8(3) . .
N3 Hf1 C14 C19 72.0(3) . .
N2 Hf1 C14 C19 138.4(3) . .
C11 Hf1 C14 C19 -158.5(4) . .
C10 Hf1 C14 C19 -120.8(4) . .
C12 Hf1 C14 C19 160.8(4) . .
C13 Hf1 C14 C19 124.4(4) . .
